data_4345896
loop_
_publ_author_name
'Kuppuswamy, Subramaniam'
'Wofford, Joshua D.'
'Joseph, Chris'
'Xie, Zhu-Lin'
'Ali, Azim K.'
'Lynch, Vincent M.'
'Lindahl, Paul A.'
'Rose, Michael J.'

_publ_section_title
;
 Structures, Interconversions, and Spectroscopy of Iron Carbonyl Clusters
 with an Interstitial Carbide: Localized Metal Center Reduction by Overall
 Cluster Oxidation.
;
_journal_issue 10
_journal_name_full 'Inorganic chemistry'
_journal_page_first 5998
_journal_page_last 6012
_journal_paper_doi 10.1021/acs.inorgchem.7b00741
_journal_volume 56
_journal_year 2017
_chemical_formula_moiety 'C15 O14 Fe5 2-, 2 C4 H12 N 1+'
_chemical_formula_sum 'C23 H24 Fe5 N2 O14'
_chemical_formula_weight 831.69
_chemical_name_systematic
;
 ?
;
_space_group_crystal_system monoclinic
_space_group_IT_number 15
_space_group_name_Hall '-C 2yc'
_space_group_name_H-M_alt 'C 1 2/c 1'
_symmetry_space_group_name_Hall '-C 2yc'
_symmetry_space_group_name_H-M 'C 1 2/c 1'
_atom_sites_solution_hydrogens geom
_audit_creation_method SHELXL-2013
_cell_angle_alpha 90
_cell_angle_beta 96.463(6)
_cell_angle_gamma 90
_cell_formula_units_Z 8
_cell_length_a 19.5579(13)
_cell_length_b 10.8967(10)
_cell_length_c 28.9033(16)
_cell_measurement_reflns_used 9380
_cell_measurement_temperature 100(2)
_cell_measurement_theta_max 76.2
_cell_measurement_theta_min 4.54
_cell_volume 6120.6(8)
_computing_cell_refinement 'CrysAlisPro V 1.171.37.31, Agilent Technologies'
_computing_data_collection 'CrysAlisPro V 1.171.37.31, Agilent Technologies'
_computing_data_reduction 'CrysAlisPro V 1.171.37.31, Agilent Technologies'
_computing_molecular_graphics 'XP SHELXTL/PC, Siemens Analytical'
_computing_publication_material 'XL SHELXTL/PC, Siemens Analytical'
_computing_structure_refinement 'Shelxl-2013, Sheldrick, G. M.'
_computing_structure_solution
;

SUPERFLIP.  Palatinus, L. and Chapuis, G., J. Appl. Cryst. 40, 786-790.
;
_diffrn_ambient_temperature 100(2)
_diffrn_measured_fraction_theta_full 0.992
_diffrn_measured_fraction_theta_max 0.967
_diffrn_measurement_device_type 'Agilent SuperNova with AtlasS2 CCD'
_diffrn_measurement_method \w-scans
_diffrn_radiation_type CuK\a
_diffrn_radiation_wavelength 1.54184
_diffrn_reflns_av_R_equivalents 0.1599
_diffrn_reflns_av_unetI/netI 0.0881
_diffrn_reflns_Laue_measured_fraction_full 0.992
_diffrn_reflns_Laue_measured_fraction_max 0.967
_diffrn_reflns_limit_h_max 23
_diffrn_reflns_limit_h_min -23
_diffrn_reflns_limit_k_max 13
_diffrn_reflns_limit_k_min -13
_diffrn_reflns_limit_l_max 35
_diffrn_reflns_limit_l_min -36
_diffrn_reflns_number 26965
_diffrn_reflns_point_group_measured_fraction_full 0.992
_diffrn_reflns_point_group_measured_fraction_max 0.967
_diffrn_reflns_theta_full 67.684
_diffrn_reflns_theta_max 76.515
_diffrn_reflns_theta_min 3.077
_diffrn_source 'micro-focus sealed tube'
_exptl_absorpt_coefficient_mu 19.173
_exptl_absorpt_correction_T_max 1.00
_exptl_absorpt_correction_T_min 0.423
_exptl_absorpt_correction_type multi-scan
_exptl_absorpt_process_details
;
CrysAlisPro, Agilent Technologies,
Version 1.171.37.35e (release 07-10-2014 CrysAlis171 .NET)
(compiled Oct  7 2014,17:20:27)
Empirical absorption correction using spherical harmonics,
 implemented in SCALE3 ABSPACK scaling algorithm.
;
_exptl_crystal_colour brown
_exptl_crystal_density_diffrn 1.805
_exptl_crystal_description plates
_exptl_crystal_F_000 3344
_exptl_crystal_size_max 0.340
_exptl_crystal_size_mid 0.200
_exptl_crystal_size_min 0.030
_refine_diff_density_max 2.766
_refine_diff_density_min -1.742
_refine_diff_density_rms 0.259
_refine_ls_extinction_method none
_refine_ls_goodness_of_fit_ref 1.054
_refine_ls_hydrogen_treatment constr
_refine_ls_matrix_type full
_refine_ls_number_parameters 456
_refine_ls_number_reflns 6220
_refine_ls_number_restraints 210
_refine_ls_restrained_S_all 1.041
_refine_ls_R_factor_all 0.1579
_refine_ls_R_factor_gt 0.1104
_refine_ls_shift/su_max 0.000
_refine_ls_shift/su_mean 0.000
_refine_ls_structure_factor_coef Fsqd
_refine_ls_weighting_details 'w=1/[\s^2^(Fo^2^)+(0.1348P)^2^+360.6494P] where P=(Fo^2^+2Fc^2^)/3'
_refine_ls_weighting_scheme calc
_refine_ls_wR_factor_gt 0.2773
_refine_ls_wR_factor_ref 0.3320
_reflns_Friedel_coverage 0.000
_reflns_number_gt 4299
_reflns_number_total 6220
_reflns_threshold_expression 'I > 2\s(I)'
_cod_data_source_file ic7b00741_si_002.cif
_cod_data_source_block 4
_cod_original_formula_sum C23H24Fe5N2O14
_cod_database_code 4345896
_shelx_space_group_comment
;
The symmetry employed for this shelxl refinement is uniquely defined
by the following loop, which should always be used as a source of
symmetry information in preference to the above space-group names.
They are only intended as comments.
;
_shelx_estimated_absorpt_t_min 0.059
_shelx_estimated_absorpt_t_max 0.597
_shelxl_version_number 2013-4

loop_
_space_group_symop_operation_xyz
'x, y, z'
'-x, y, -z+1/2'
'x+1/2, y+1/2, z'
'-x+1/2, y+1/2, -z+1/2'
'-x, -y, -z'
'x, -y, z-1/2'
'-x+1/2, -y+1/2, -z'
'x+1/2, -y+1/2, z-1/2'

loop_
_atom_site_label
_atom_site_type_symbol
_atom_site_fract_x
_atom_site_fract_y
_atom_site_fract_z
_atom_site_U_iso_or_equiv
_atom_site_adp_type
_atom_site_occupancy
_atom_site_site_symmetry_order
_atom_site_calc_flag
_atom_site_refinement_flags_posn
_atom_site_refinement_flags_adp
_atom_site_refinement_flags_occupancy
_atom_site_disorder_assembly
_atom_site_disorder_group
C1 C 0.6359(7) 0.1024(12) 0.6303(4) 0.033(3) Uani 1 1 d . U . . .
C2 C 0.7813(7) 0.0184(14) 0.5742(5) 0.037(3) Uani 1 1 d . U . . .
C3 C 0.6879(7) 0.1771(15) 0.5432(5) 0.041(3) Uani 1 1 d . U . . .
C4 C 0.7794(7) 0.2101(13) 0.6422(5) 0.034(3) Uani 1 1 d . U . . .
C5 C 0.6504(8) -0.0641(15) 0.5550(5) 0.041(3) Uani 1 1 d . U . . .
C6 C 0.6715(8) 0.3430(16) 0.6695(6) 0.043(4) Uani 1 1 d . U . . .
C7 C 0.7386(7) 0.1786(12) 0.7291(5) 0.032(3) Uani 1 1 d . U . . .
C8 C 0.5851(5) 0.1657(12) 0.7342(4) 0.025(2) Uani 1 1 d . U . . .
C9 C 0.5130(6) -0.0131(12) 0.6811(4) 0.027(3) Uani 1 1 d . U . . .
C10 C 0.5197(7) 0.2223(14) 0.6501(5) 0.039(3) Uani 1 1 d . U . . .
C11 C 0.5265(7) -0.1363(12) 0.5904(4) 0.030(3) Uani 1 1 d . U . . .
C12 C 0.5345(7) 0.0724(13) 0.5528(5) 0.032(3) Uani 1 1 d . U . . .
C13 C 0.6621(7) -0.0672(13) 0.7236(5) 0.036(3) Uani 1 1 d . U . . .
C14 C 0.7682(7) -0.0632(12) 0.6720(5) 0.030(3) Uani 1 1 d . U . . .
C15 C 0.6513(6) -0.1932(13) 0.6453(4) 0.029(3) Uani 1 1 d . U . . .
N1 N 0.8091(5) 0.5754(9) 0.5937(3) 0.027(2) Uani 1 1 d D U . . .
C16 C 0.8051(8) 0.5608(15) 0.6443(5) 0.042(3) Uani 1 1 d D U . . .
H16A H 0.7663 0.6087 0.6533 0.063 Uiso 1 1 calc R U . . .
H16B H 0.8480 0.5900 0.6616 0.063 Uiso 1 1 calc R U . . .
H16C H 0.7984 0.4739 0.6514 0.063 Uiso 1 1 calc R U . . .
C17 C 0.7489(7) 0.5176(14) 0.5669(5) 0.043(4) Uani 1 1 d D U . . .
H17A H 0.7445 0.4327 0.5775 0.065 Uiso 1 1 calc R U . . .
H17B H 0.7550 0.5180 0.5337 0.065 Uiso 1 1 calc R U . . .
H17C H 0.7072 0.5635 0.5718 0.065 Uiso 1 1 calc R U . . .
C18 C 0.8727(6) 0.5118(14) 0.5807(5) 0.038(3) Uani 1 1 d D U . . .
H18A H 0.8723 0.4258 0.5906 0.057 Uiso 1 1 calc R U . . .
H18B H 0.9137 0.5526 0.5962 0.057 Uiso 1 1 calc R U . . .
H18C H 0.8734 0.5156 0.5469 0.057 Uiso 1 1 calc R U . . .
C19 C 0.8114(7) 0.7061(12) 0.5810(5) 0.037(3) Uani 1 1 d D U . . .
H19A H 0.8116 0.7138 0.5472 0.055 Uiso 1 1 calc R U . . .
H19B H 0.8532 0.7435 0.5969 0.055 Uiso 1 1 calc R U . . .
H19C H 0.7709 0.7481 0.5905 0.055 Uiso 1 1 calc R U . . .
N1A N 0.4979(10) 0.5869(14) 0.7371(6) 0.026(5) Uani 0.5 1 d D U P A -1
C1A C 0.4376(19) 0.641(4) 0.7566(13) 0.062(15) Uani 0.5 1 d D U P A -1
H1A1 H 0.3959 0.5957 0.7447 0.093 Uiso 0.5 1 calc R U P A -1
H1A2 H 0.4327 0.7271 0.7472 0.093 Uiso 0.5 1 calc R U P A -1
H1A3 H 0.4443 0.6354 0.7906 0.093 Uiso 0.5 1 calc R U P A -1
C2A C 0.4861(13) 0.585(3) 0.6859(7) 0.047(7) Uani 0.5 1 d D U P A -1
H2A1 H 0.5254 0.5461 0.6735 0.070 Uiso 0.5 1 calc R U P A -1
H2A2 H 0.4807 0.6690 0.6741 0.070 Uiso 0.5 1 calc R U P A -1
H2A3 H 0.4442 0.5379 0.6759 0.070 Uiso 0.5 1 calc R U P A -1
C3A C 0.5606(18) 0.664(3) 0.7518(12) 0.051(12) Uani 0.5 1 d D U P A -1
H3A1 H 0.5622 0.6839 0.7849 0.077 Uiso 0.5 1 calc R U P A -1
H3A2 H 0.5582 0.7402 0.7336 0.077 Uiso 0.5 1 calc R U P A -1
H3A3 H 0.6021 0.6184 0.7463 0.077 Uiso 0.5 1 calc R U P A -1
C4A C 0.510(3) 0.4606(19) 0.7544(15) 0.071(12) Uani 0.5 1 d D U P A -1
H4A1 H 0.4670 0.4141 0.7499 0.106 Uiso 0.5 1 calc R U P A -1
H4A2 H 0.5271 0.4628 0.7876 0.106 Uiso 0.5 1 calc R U P A -1
H4A3 H 0.5444 0.4210 0.7371 0.106 Uiso 0.5 1 calc R U P A -1
N1B N 0.5073(9) 0.5200(14) 0.5047(6) 0.024(5) Uani 0.5 1 d D U P B -1
C1B C 0.5666(13) 0.604(3) 0.5027(11) 0.061(9) Uani 0.5 1 d D U P B -1
H1B1 H 0.5503 0.6893 0.5015 0.091 Uiso 0.5 1 calc R U P B -1
H1B2 H 0.5891 0.5863 0.4748 0.091 Uiso 0.5 1 calc R U P B -1
H1B3 H 0.5996 0.5925 0.5305 0.091 Uiso 0.5 1 calc R U P B -1
C2B C 0.4422(11) 0.588(3) 0.4932(10) 0.049(8) Uani 0.5 1 d D U P B -1
H2B1 H 0.4033 0.5331 0.4967 0.074 Uiso 0.5 1 calc R U P B -1
H2B2 H 0.4393 0.6169 0.4609 0.074 Uiso 0.5 1 calc R U P B -1
H2B3 H 0.4408 0.6580 0.5142 0.074 Uiso 0.5 1 calc R U P B -1
C3B C 0.5113(16) 0.419(2) 0.4694(9) 0.053(8) Uani 0.5 1 d D U P B -1
H3B1 H 0.5540 0.3731 0.4768 0.080 Uiso 0.5 1 calc R U P B -1
H3B2 H 0.5106 0.4557 0.4383 0.080 Uiso 0.5 1 calc R U P B -1
H3B3 H 0.4718 0.3643 0.4699 0.080 Uiso 0.5 1 calc R U P B -1
C4B C 0.5081(16) 0.467(3) 0.5516(7) 0.053(8) Uani 0.5 1 d D U P B -1
H4B1 H 0.5051 0.5337 0.5742 0.079 Uiso 0.5 1 calc R U P B -1
H4B2 H 0.5509 0.4216 0.5595 0.079 Uiso 0.5 1 calc R U P B -1
H4B3 H 0.4687 0.4121 0.5524 0.079 Uiso 0.5 1 calc R U P B -1
O2 O 0.8335(6) -0.0146(11) 0.5651(4) 0.057(3) Uani 1 1 d . . . . .
O3 O 0.6772(6) 0.2510(13) 0.5142(4) 0.063(4) Uani 1 1 d . . . . .
O4 O 0.8337(5) 0.2378(10) 0.6355(4) 0.043(3) Uani 1 1 d . . . . .
O5 O 0.6599(5) -0.1371(11) 0.5272(3) 0.044(3) Uani 1 1 d . . . . .
O6 O 0.6502(6) 0.4413(9) 0.6695(6) 0.070(4) Uani 1 1 d . . . . .
O7 O 0.7636(5) 0.1703(10) 0.7659(3) 0.041(2) Uani 1 1 d . . . . .
O8 O 0.5900(5) 0.1958(10) 0.7717(3) 0.037(2) Uani 1 1 d . . . . .
O9 O 0.4738(5) -0.0866(9) 0.6870(4) 0.039(2) Uani 1 1 d . . . . .
O10 O 0.4835(6) 0.2974(10) 0.6334(4) 0.052(3) Uani 1 1 d . . . . .
O11 O 0.4887(5) -0.2184(10) 0.5881(4) 0.045(3) Uani 1 1 d . . . . .
O12 O 0.5020(5) 0.1385(11) 0.5253(4) 0.045(3) Uani 1 1 d . . . . .
O13 O 0.6597(4) -0.0866(8) 0.7629(3) 0.029(2) Uani 1 1 d . . . . .
O14 O 0.8251(4) -0.0798(10) 0.6781(4) 0.042(3) Uani 1 1 d . . . . .
O15 O 0.6413(5) -0.2939(8) 0.6348(3) 0.036(2) Uani 1 1 d . . . . .
Fe1 Fe 0.70157(10) 0.0728(2) 0.58878(7) 0.0294(5) Uani 1 1 d . . . . .
Fe2 Fe 0.70105(9) 0.18960(18) 0.66942(7) 0.0259(5) Uani 1 1 d . . . . .
Fe3 Fe 0.57517(9) 0.10497(18) 0.67509(7) 0.0246(4) Uani 1 1 d . . . . .
Fe4 Fe 0.58368(10) -0.01248(19) 0.59399(7) 0.0274(5) Uani 1 1 d . . . . .
Fe5 Fe 0.67643(9) -0.04290(17) 0.66519(6) 0.0216(4) Uani 1 1 d . . . . .

loop_
_atom_site_aniso_label
_atom_site_aniso_U_11
_atom_site_aniso_U_22
_atom_site_aniso_U_33
_atom_site_aniso_U_23
_atom_site_aniso_U_13
_atom_site_aniso_U_12
C1 0.049(7) 0.025(6) 0.025(5) -0.002(4) 0.004(5) 0.014(5)
C2 0.032(6) 0.035(6) 0.046(6) 0.001(5) 0.009(5) -0.008(5)
C3 0.033(6) 0.050(7) 0.041(6) 0.014(6) 0.009(5) -0.009(6)
C4 0.028(6) 0.030(6) 0.042(6) 0.008(5) -0.004(5) 0.003(5)
C5 0.039(6) 0.052(7) 0.033(6) 0.002(6) 0.006(5) 0.002(6)
C6 0.031(6) 0.047(7) 0.053(7) 0.003(6) 0.004(5) -0.010(6)
C7 0.034(6) 0.027(6) 0.040(6) -0.005(5) 0.020(5) -0.014(5)
C8 0.006(4) 0.036(6) 0.032(5) 0.003(5) -0.002(4) -0.009(4)
C9 0.022(5) 0.025(6) 0.033(5) 0.000(5) -0.002(4) 0.002(5)
C10 0.031(6) 0.044(7) 0.042(6) -0.001(5) 0.008(5) -0.008(6)
C11 0.031(6) 0.028(6) 0.030(5) -0.007(5) -0.004(5) -0.003(5)
C12 0.025(5) 0.037(6) 0.034(6) -0.013(5) 0.002(5) -0.009(5)
C13 0.033(6) 0.031(6) 0.045(6) -0.014(5) 0.009(5) -0.004(5)
C14 0.025(6) 0.030(6) 0.038(6) 0.005(5) 0.009(5) -0.001(5)
C15 0.024(5) 0.036(6) 0.027(5) 0.009(5) -0.001(4) 0.003(5)
N1 0.024(5) 0.028(5) 0.027(4) -0.004(4) 0.000(4) 0.000(4)
C16 0.043(8) 0.046(8) 0.038(7) 0.002(6) 0.008(6) -0.007(7)
C17 0.038(7) 0.038(8) 0.050(8) -0.004(6) -0.013(6) -0.002(6)
C18 0.021(6) 0.049(8) 0.046(7) 0.013(6) 0.010(5) 0.015(6)
C19 0.039(7) 0.031(7) 0.042(7) 0.009(6) 0.011(6) -0.002(6)
N1A 0.019(7) 0.022(7) 0.038(9) -0.006(6) 0.005(8) 0.006(7)
C1A 0.05(2) 0.07(2) 0.07(2) -0.002(16) 0.018(15) 0.011(16)
C2A 0.032(12) 0.052(15) 0.059(14) -0.008(12) 0.015(11) -0.001(11)
C3A 0.042(17) 0.036(16) 0.074(19) -0.002(15) 0.003(14) 0.017(13)
C4A 0.08(2) 0.052(14) 0.082(18) 0.001(17) 0.007(16) -0.003(16)
N1B 0.026(8) 0.015(9) 0.028(8) -0.004(7) -0.005(7) -0.001(7)
C1B 0.052(15) 0.064(17) 0.067(16) 0.014(14) 0.008(13) 0.000(14)
C2B 0.033(13) 0.057(15) 0.058(15) -0.002(13) 0.009(12) 0.010(12)
C3B 0.064(16) 0.040(14) 0.058(15) 0.004(12) 0.016(13) -0.005(13)
C4B 0.061(16) 0.057(15) 0.041(13) 0.021(12) 0.014(12) 0.006(13)
O2 0.054(7) 0.050(7) 0.075(8) 0.005(6) 0.042(6) 0.015(6)
O3 0.061(8) 0.075(9) 0.049(7) 0.027(6) -0.010(6) -0.027(7)
O4 0.018(5) 0.045(6) 0.069(7) 0.012(5) 0.014(4) -0.001(4)
O5 0.037(5) 0.068(8) 0.030(5) -0.005(5) 0.010(4) 0.008(5)
O6 0.042(6) 0.013(5) 0.161(14) 0.012(6) 0.042(8) 0.007(4)
O7 0.032(5) 0.059(7) 0.029(5) -0.002(4) -0.006(4) -0.019(5)
O8 0.022(4) 0.054(6) 0.035(5) -0.010(4) 0.008(4) -0.004(4)
O9 0.027(5) 0.033(5) 0.056(6) -0.005(5) 0.005(4) -0.015(4)
O10 0.040(6) 0.040(6) 0.072(8) 0.006(5) -0.010(5) 0.026(5)
O11 0.039(6) 0.032(6) 0.062(7) -0.008(5) -0.003(5) -0.005(5)
O12 0.039(6) 0.051(7) 0.040(5) 0.005(5) -0.018(5) -0.004(5)
O13 0.030(5) 0.036(5) 0.023(4) -0.004(4) 0.004(3) 0.021(4)
O14 0.013(4) 0.052(6) 0.062(6) 0.021(5) 0.006(4) 0.011(4)
O15 0.036(5) 0.017(5) 0.054(6) -0.005(4) -0.004(4) -0.003(4)
Fe1 0.0209(9) 0.0402(12) 0.0281(9) 0.0063(8) 0.0066(7) 0.0011(8)
Fe2 0.0190(9) 0.0241(10) 0.0341(10) 0.0016(8) 0.0009(7) -0.0009(7)
Fe3 0.0184(9) 0.0257(10) 0.0296(9) 0.0002(8) 0.0022(7) 0.0015(7)
Fe4 0.0206(9) 0.0353(11) 0.0257(9) 0.0010(8) 0.0004(7) -0.0012(8)
Fe5 0.0163(8) 0.0241(10) 0.0247(9) 0.0018(7) 0.0041(7) 0.0010(7)

loop_
_atom_type_symbol
_atom_type_description
_atom_type_scat_dispersion_real
_atom_type_scat_dispersion_imag
_atom_type_scat_source
C C 0.0181 0.0091 'International Tables Vol C Tables 4.2.6.8 and 6.1.1.4'
H H 0.0000 0.0000 'International Tables Vol C Tables 4.2.6.8 and 6.1.1.4'
N N 0.0311 0.0180 'International Tables Vol C Tables 4.2.6.8 and 6.1.1.4'
O O 0.0492 0.0322 'International Tables Vol C Tables 4.2.6.8 and 6.1.1.4'
Fe Fe -1.1336 3.1974 'International Tables Vol C Tables 4.2.6.8 and 6.1.1.4'

loop_
_geom_angle_atom_site_label_1
_geom_angle_atom_site_label_2
_geom_angle_atom_site_label_3
_geom_angle
Fe3 C1 Fe4 92.9(7)
Fe3 C1 Fe2 90.9(5)
Fe4 C1 Fe2 167.8(8)
Fe3 C1 Fe1 170.2(8)
Fe4 C1 Fe1 84.0(5)
Fe2 C1 Fe1 90.3(7)
Fe3 C1 Fe5 84.7(5)
Fe4 C1 Fe5 85.0(6)
Fe2 C1 Fe5 83.8(5)
Fe1 C1 Fe5 85.7(5)
O2 C2 Fe1 178.6(15)
O3 C3 Fe1 176.5(16)
O4 C4 Fe2 162.5(13)
O5 C5 Fe4 141.9(13)
O5 C5 Fe1 138.0(12)
Fe4 C5 Fe1 80.1(6)
O6 C6 Fe2 177.8(13)
O7 C7 Fe2 178.0(13)
O8 C8 Fe3 175.4(12)
O9 C9 Fe3 176.8(12)
O10 C10 Fe3 179.0(15)
O11 C11 Fe4 179.9(15)
O12 C12 Fe4 175.7(12)
O13 C13 Fe5 172.9(12)
O14 C14 Fe5 176.5(12)
O15 C15 Fe5 173.1(11)
C19 N1 C17 109.2(10)
C19 N1 C16 110.8(10)
C17 N1 C16 110.1(10)
C19 N1 C18 109.5(10)
C17 N1 C18 107.8(10)
C16 N1 C18 109.4(10)
N1 C16 H16A 109.5
N1 C16 H16B 109.5
H16A C16 H16B 109.5
N1 C16 H16C 109.5
H16A C16 H16C 109.5
H16B C16 H16C 109.5
N1 C17 H17A 109.5
N1 C17 H17B 109.5
H17A C17 H17B 109.5
N1 C17 H17C 109.5
H17A C17 H17C 109.5
H17B C17 H17C 109.5
N1 C18 H18A 109.5
N1 C18 H18B 109.5
H18A C18 H18B 109.5
N1 C18 H18C 109.5
H18A C18 H18C 109.5
H18B C18 H18C 109.5
N1 C19 H19A 109.5
N1 C19 H19B 109.5
H19A C19 H19B 109.5
N1 C19 H19C 109.5
H19A C19 H19C 109.5
H19B C19 H19C 109.5
C4A N1A C2A 109.1(15)
C4A N1A C1A 110.4(15)
C2A N1A C1A 110.2(14)
C4A N1A C3A 109.3(14)
C2A N1A C3A 108.8(14)
C1A N1A C3A 109.1(14)
N1A C1A H1A1 109.5
N1A C1A H1A2 109.5
H1A1 C1A H1A2 109.5
N1A C1A H1A3 109.5
H1A1 C1A H1A3 109.5
H1A2 C1A H1A3 109.5
N1A C2A H2A1 109.5
N1A C2A H2A2 109.5
H2A1 C2A H2A2 109.5
N1A C2A H2A3 109.5
H2A1 C2A H2A3 109.5
H2A2 C2A H2A3 109.5
N1A C3A H3A1 109.5
N1A C3A H3A2 109.5
H3A1 C3A H3A2 109.5
N1A C3A H3A3 109.5
H3A1 C3A H3A3 109.5
H3A2 C3A H3A3 109.5
N1A C4A H4A1 109.5
N1A C4A H4A2 109.5
H4A1 C4A H4A2 109.5
N1A C4A H4A3 109.5
H4A1 C4A H4A3 109.5
H4A2 C4A H4A3 109.5
C4B N1B C2B 108.8(14)
C4B N1B C1B 110.4(14)
C2B N1B C1B 109.9(14)
C4B N1B C3B 110.3(14)
C2B N1B C3B 108.6(13)
C1B N1B C3B 108.8(14)
N1B C1B H1B1 109.5
N1B C1B H1B2 109.5
H1B1 C1B H1B2 109.5
N1B C1B H1B3 109.5
H1B1 C1B H1B3 109.5
H1B2 C1B H1B3 109.5
N1B C2B H2B1 109.5
N1B C2B H2B2 109.5
H2B1 C2B H2B2 109.5
N1B C2B H2B3 109.5
H2B1 C2B H2B3 109.5
H2B2 C2B H2B3 109.5
N1B C3B H3B1 109.5
N1B C3B H3B2 109.5
H3B1 C3B H3B2 109.5
N1B C3B H3B3 109.5
H3B1 C3B H3B3 109.5
H3B2 C3B H3B3 109.5
N1B C4B H4B1 109.5
N1B C4B H4B2 109.5
H4B1 C4B H4B2 109.5
N1B C4B H4B3 109.5
H4B1 C4B H4B3 109.5
H4B2 C4B H4B3 109.5
C3 Fe1 C2 95.9(7)
C3 Fe1 C1 108.2(6)
C2 Fe1 C1 153.7(6)
C3 Fe1 C5 95.3(7)
C2 Fe1 C5 92.3(7)
C1 Fe1 C5 95.7(6)
C3 Fe1 Fe4 103.0(5)
C2 Fe1 Fe4 137.3(5)
C1 Fe1 Fe4 47.6(4)
C5 Fe1 Fe4 48.4(4)
C3 Fe1 Fe5 157.0(5)
C2 Fe1 Fe5 107.1(5)
C1 Fe1 Fe5 48.9(4)
C5 Fe1 Fe5 85.5(4)
Fe4 Fe1 Fe5 60.85(7)
C3 Fe1 Fe2 109.6(6)
C2 Fe1 Fe2 117.5(5)
C1 Fe1 Fe2 44.6(4)
C5 Fe1 Fe2 137.6(4)
Fe4 Fe1 Fe2 91.74(8)
Fe5 Fe1 Fe2 58.31(7)
C6 Fe2 C7 99.2(7)
C6 Fe2 C4 100.2(7)
C7 Fe2 C4 98.6(6)
C6 Fe2 C1 106.3(6)
C7 Fe2 C1 136.4(6)
C4 Fe2 C1 110.6(6)
C6 Fe2 Fe5 150.4(5)
C7 Fe2 Fe5 92.0(4)
C4 Fe2 Fe5 105.2(5)
C1 Fe2 Fe5 50.2(4)
C6 Fe2 Fe3 91.3(5)
C7 Fe2 Fe3 101.5(4)
C4 Fe2 Fe3 154.9(5)
C1 Fe2 Fe3 44.3(4)
Fe5 Fe2 Fe3 59.44(7)
C6 Fe2 Fe1 119.2(5)
C7 Fe2 Fe1 140.1(5)
C4 Fe2 Fe1 65.9(5)
C1 Fe2 Fe1 45.1(4)
Fe5 Fe2 Fe1 60.45(7)
Fe3 Fe2 Fe1 89.02(8)
C10 Fe3 C9 99.6(6)
C10 Fe3 C8 96.6(6)
C9 Fe3 C8 99.9(5)
C10 Fe3 C1 97.9(6)
C9 Fe3 C1 123.4(6)
C8 Fe3 C1 130.7(6)
C10 Fe3 Fe5 147.3(5)
C9 Fe3 Fe5 95.7(4)
C8 Fe3 Fe5 109.1(4)
C1 Fe3 Fe5 49.9(4)
C10 Fe3 Fe2 104.7(5)
C9 Fe3 Fe2 154.2(4)
C8 Fe3 Fe2 86.0(3)
C1 Fe3 Fe2 44.7(4)
Fe5 Fe3 Fe2 58.90(7)
C10 Fe3 Fe4 94.8(5)
C9 Fe3 Fe4 81.5(4)
C8 Fe3 Fe4 168.1(4)
C1 Fe3 Fe4 43.7(4)
Fe5 Fe3 Fe4 59.06(7)
Fe2 Fe3 Fe4 87.86(8)
C12 Fe4 C11 94.0(6)
C12 Fe4 C1 104.9(6)
C11 Fe4 C1 149.1(6)
C12 Fe4 C5 96.7(6)
C11 Fe4 C5 102.4(7)
C1 Fe4 C5 99.4(6)
C12 Fe4 Fe1 101.9(4)
C11 Fe4 Fe1 150.4(5)
C1 Fe4 Fe1 48.3(4)
C5 Fe4 Fe1 51.5(5)
C12 Fe4 Fe5 154.5(4)
C11 Fe4 Fe5 109.4(4)
C1 Fe4 Fe5 49.6(4)
C5 Fe4 Fe5 88.1(5)
Fe1 Fe4 Fe5 62.06(7)
C12 Fe4 Fe3 105.3(4)
C11 Fe4 Fe3 108.4(4)
C1 Fe4 Fe3 43.4(4)
C5 Fe4 Fe3 140.4(5)
Fe1 Fe4 Fe3 91.36(9)
Fe5 Fe4 Fe3 58.59(7)
C13 Fe5 C15 95.9(6)
C13 Fe5 C14 98.1(6)
C15 Fe5 C14 99.1(6)
C13 Fe5 C1 120.5(6)
C15 Fe5 C1 119.0(6)
C14 Fe5 C1 119.3(6)
C13 Fe5 Fe2 98.7(5)
C15 Fe5 Fe2 163.5(4)
C14 Fe5 Fe2 86.4(4)
C1 Fe5 Fe2 46.0(4)
C13 Fe5 Fe3 77.4(5)
C15 Fe5 Fe3 114.8(4)
C14 Fe5 Fe3 146.1(5)
C1 Fe5 Fe3 45.4(4)
Fe2 Fe5 Fe3 61.66(7)
C13 Fe5 Fe4 127.1(5)
C15 Fe5 Fe4 73.8(4)
C14 Fe5 Fe4 134.4(4)
C1 Fe5 Fe4 45.4(4)
Fe2 Fe5 Fe4 91.27(8)
Fe3 Fe5 Fe4 62.35(7)
C13 Fe5 Fe1 159.9(5)
C15 Fe5 Fe1 103.8(4)
C14 Fe5 Fe1 82.7(4)
C1 Fe5 Fe1 45.4(4)
Fe2 Fe5 Fe1 61.24(8)
Fe3 Fe5 Fe1 90.70(8)
Fe4 Fe5 Fe1 57.10(7)

loop_
_geom_bond_atom_site_label_1
_geom_bond_atom_site_label_2
_geom_bond_distance
C1 Fe3 1.853(13)
C1 Fe4 1.862(14)
C1 Fe2 1.866(14)
C1 Fe1 1.882(13)
C1 Fe5 1.993(13)
C2 O2 1.141(18)
C2 Fe1 1.763(15)
C3 O3 1.164(18)
C3 Fe1 1.737(15)
C4 O4 1.142(16)
C4 Fe2 1.813(14)
C5 O5 1.159(18)
C5 Fe4 1.904(15)
C5 Fe1 1.990(16)
C6 O6 1.149(19)
C6 Fe2 1.768(17)
C7 O7 1.121(16)
C7 Fe2 1.803(15)
C8 O8 1.125(15)
C8 Fe3 1.823(13)
C9 O9 1.135(15)
C9 Fe3 1.792(13)
C10 O10 1.153(18)
C10 Fe3 1.776(16)
C11 O11 1.156(16)
C11 Fe4 1.749(13)
C12 O12 1.200(17)
C12 Fe4 1.715(15)
C13 O13 1.162(17)
C13 Fe5 1.763(15)
C14 O14 1.122(15)
C14 Fe5 1.798(13)
C15 O15 1.149(16)
C15 Fe5 1.786(14)
N1 C19 1.473(15)
N1 C17 1.475(14)
N1 C16 1.482(15)
N1 C18 1.508(14)
C16 H16A 0.9800
C16 H16B 0.9800
C16 H16C 0.9800
C17 H17A 0.9800
C17 H17B 0.9800
C17 H17C 0.9800
C18 H18A 0.9800
C18 H18B 0.9800
C18 H18C 0.9800
C19 H19A 0.9800
C19 H19B 0.9800
C19 H19C 0.9800
N1A C4A 1.473(16)
N1A C2A 1.474(16)
N1A C1A 1.484(17)
N1A C3A 1.508(16)
C1A H1A1 0.9800
C1A H1A2 0.9800
C1A H1A3 0.9800
C2A H2A1 0.9800
C2A H2A2 0.9800
C2A H2A3 0.9800
C3A H3A1 0.9800
C3A H3A2 0.9800
C3A H3A3 0.9800
C4A H4A1 0.9800
C4A H4A2 0.9800
C4A H4A3 0.9800
N1B C4B 1.470(16)
N1B C2B 1.476(16)
N1B C1B 1.485(17)
N1B C3B 1.506(16)
C1B H1B1 0.9800
C1B H1B2 0.9800
C1B H1B3 0.9800
C2B H2B1 0.9800
C2B H2B2 0.9800
C2B H2B3 0.9800
C3B H3B1 0.9800
C3B H3B2 0.9800
C3B H3B3 0.9800
C4B H4B1 0.9800
C4B H4B2 0.9800
C4B H4B3 0.9800
Fe1 Fe4 2.506(3)
Fe1 Fe5 2.637(3)
Fe1 Fe2 2.657(3)
Fe2 Fe5 2.579(3)
Fe2 Fe3 2.651(3)
Fe3 Fe5 2.594(3)
Fe3 Fe4 2.692(3)
Fe4 Fe5 2.607(3)

loop_
_geom_torsion_atom_site_label_1
_geom_torsion_atom_site_label_2
_geom_torsion_atom_site_label_3
_geom_torsion_atom_site_label_4
_geom_torsion
Fe4 C1 Fe1 C3 91.1(7)
Fe2 C1 Fe1 C3 -99.7(7)
Fe5 C1 Fe1 C3 176.5(6)
Fe4 C1 Fe1 C2 -113.5(14)
Fe2 C1 Fe1 C2 55.7(16)
Fe5 C1 Fe1 C2 -28.1(17)
Fe4 C1 Fe1 C5 -6.5(6)
Fe2 C1 Fe1 C5 162.7(6)
Fe5 C1 Fe1 C5 79.0(6)
Fe2 C1 Fe1 Fe4 169.2(8)
Fe5 C1 Fe1 Fe4 85.4(5)
Fe4 C1 Fe1 Fe5 -85.4(5)
Fe2 C1 Fe1 Fe5 83.8(5)
Fe4 C1 Fe1 Fe2 -169.2(8)
Fe5 C1 Fe1 Fe2 -83.8(5)
O4 C4 Fe2 C6 69(4)
O4 C4 Fe2 C7 -32(4)
O4 C4 Fe2 C1 -180(4)
O4 C4 Fe2 Fe5 -127(4)
O4 C4 Fe2 Fe3 -176(3)
O4 C4 Fe2 Fe1 -174(4)
Fe3 C1 Fe2 C6 -74.6(7)
Fe4 C1 Fe2 C6 177(4)
Fe1 C1 Fe2 C6 115.2(6)
Fe5 C1 Fe2 C6 -159.2(6)
Fe3 C1 Fe2 C7 48.7(10)
Fe4 C1 Fe2 C7 -60(4)
Fe1 C1 Fe2 C7 -121.6(8)
Fe5 C1 Fe2 C7 -35.9(10)
Fe3 C1 Fe2 C4 177.5(5)
Fe4 C1 Fe2 C4 69(4)
Fe1 C1 Fe2 C4 7.3(7)
Fe5 C1 Fe2 C4 93.0(6)
Fe3 C1 Fe2 Fe5 84.6(5)
Fe4 C1 Fe2 Fe5 -24(4)
Fe1 C1 Fe2 Fe5 -85.7(5)
Fe4 C1 Fe2 Fe3 -108(4)
Fe1 C1 Fe2 Fe3 -170.2(8)
Fe5 C1 Fe2 Fe3 -84.6(5)
Fe3 C1 Fe2 Fe1 170.2(8)
Fe4 C1 Fe2 Fe1 62(4)
Fe5 C1 Fe2 Fe1 85.7(5)
Fe4 C1 Fe3 C10 -88.7(6)
Fe2 C1 Fe3 C10 102.9(6)
Fe5 C1 Fe3 C10 -173.4(6)
Fe4 C1 Fe3 C9 18.3(8)
Fe2 C1 Fe3 C9 -150.1(5)
Fe5 C1 Fe3 C9 -66.4(7)
Fe4 C1 Fe3 C8 165.5(6)
Fe2 C1 Fe3 C8 -2.9(9)
Fe5 C1 Fe3 C8 80.8(8)
Fe4 C1 Fe3 Fe5 84.7(5)
Fe2 C1 Fe3 Fe5 -83.7(5)
Fe4 C1 Fe3 Fe2 168.4(8)
Fe5 C1 Fe3 Fe2 83.7(5)
Fe2 C1 Fe3 Fe4 -168.4(8)
Fe5 C1 Fe3 Fe4 -84.7(5)
Fe3 C1 Fe4 C12 96.6(6)
Fe2 C1 Fe4 C12 -155(4)
Fe1 C1 Fe4 C12 -92.8(6)
Fe5 C1 Fe4 C12 -179.0(5)
Fe3 C1 Fe4 C11 -29.4(14)
Fe2 C1 Fe4 C11 79(4)
Fe1 C1 Fe4 C11 141.2(10)
Fe5 C1 Fe4 C11 55.0(13)
Fe3 C1 Fe4 C5 -163.8(6)
Fe2 C1 Fe4 C5 -56(4)
Fe1 C1 Fe4 C5 6.8(6)
Fe5 C1 Fe4 C5 -79.4(6)
Fe3 C1 Fe4 Fe1 -170.6(8)
Fe2 C1 Fe4 Fe1 -63(4)
Fe5 C1 Fe4 Fe1 -86.2(5)
Fe3 C1 Fe4 Fe5 -84.4(5)
Fe2 C1 Fe4 Fe5 24(4)
Fe1 C1 Fe4 Fe5 86.2(5)
Fe2 C1 Fe4 Fe3 108(4)
Fe1 C1 Fe4 Fe3 170.6(8)
Fe5 C1 Fe4 Fe3 84.4(5)
